data_4034869
loop_
_publ_author_name
'Zhang, Sheng'
'Yamamoto, Yoshinori'
'Bao, Ming'

_publ_section_title
;
 Palladium-Catalyzed Ligand-Controlled Regioselective Nucleophilic
 Aromatic Substitution of 1-(Chloromethyl)naphthalenes with
 Arylacetonitriles.
;
_journal_issue 22
_journal_name_full 'The Journal of organic chemistry'
_journal_page_first 13981
_journal_page_last 13990
_journal_paper_doi 10.1021/acs.joc.8b02343
_journal_volume 83
_journal_year 2018
_chemical_formula_sum 'C18 H14 O'
_chemical_formula_weight 246.29
_space_group_IT_number 15
_space_group_name_Hall '-C 2yc'
_space_group_name_H-M_alt 'C 1 2/c 1'
_symmetry_cell_setting monoclinic
_symmetry_space_group_name_H-M 'C 1 2/c 1'
_atom_sites_solution_hydrogens geom
_atom_sites_solution_primary direct
_atom_sites_solution_secondary difmap
_audit_creation_method SHELXL-97
_cell_angle_alpha 90.00
_cell_angle_beta 106.663(5)
_cell_angle_gamma 90.00
_cell_formula_units_Z 8
_cell_length_a 21.679(6)
_cell_length_b 8.287(2)
_cell_length_c 15.398(5)
_cell_measurement_reflns_used 2553
_cell_measurement_temperature 296(2)
_cell_measurement_theta_max 27.87
_cell_measurement_theta_min 2.65
_cell_volume 2650.1(13)
_computing_cell_refinement 'Bruker SMART'
_computing_data_collection 'Bruker SMART'
_computing_data_reduction 'Bruker SMART'
_computing_molecular_graphics 'Bruker SHELXTL'
_computing_publication_material 'Bruker SHELXTL'
_computing_structure_refinement 'SHELXL-97 (Sheldrick, 1997)'
_computing_structure_solution 'SHELXS-97 (Sheldrick, 1990)'
_diffrn_ambient_temperature 296(2)
_diffrn_measured_fraction_theta_full 0.999
_diffrn_measured_fraction_theta_max 0.999
_diffrn_measurement_device_type 'CCD area detector'
_diffrn_measurement_method 'phi and omega scans'
_diffrn_radiation_monochromator graphite
_diffrn_radiation_source 'fine-focus sealed tube'
_diffrn_radiation_type MoK\a
_diffrn_radiation_wavelength 0.71073
_diffrn_reflns_av_R_equivalents 0.0230
_diffrn_reflns_av_sigmaI/netI 0.0236
_diffrn_reflns_limit_h_max 25
_diffrn_reflns_limit_h_min -22
_diffrn_reflns_limit_k_max 9
_diffrn_reflns_limit_k_min -9
_diffrn_reflns_limit_l_max 18
_diffrn_reflns_limit_l_min -18
_diffrn_reflns_number 6770
_diffrn_reflns_theta_full 25.00
_diffrn_reflns_theta_max 25.00
_diffrn_reflns_theta_min 1.96
_exptl_absorpt_coefficient_mu 0.075
_exptl_absorpt_correction_type none
_exptl_crystal_colour white
_exptl_crystal_density_diffrn 1.235
_exptl_crystal_density_method 'not measured'
_exptl_crystal_description block
_exptl_crystal_F_000 1040
_exptl_crystal_size_max 0.24
_exptl_crystal_size_mid 0.16
_exptl_crystal_size_min 0.11
_refine_diff_density_max 0.152
_refine_diff_density_min -0.161
_refine_diff_density_rms 0.030
_refine_ls_extinction_method none
_refine_ls_goodness_of_fit_ref 1.079
_refine_ls_hydrogen_treatment mixed
_refine_ls_matrix_type full
_refine_ls_number_parameters 172
_refine_ls_number_reflns 2326
_refine_ls_number_restraints 0
_refine_ls_restrained_S_all 1.079
_refine_ls_R_factor_all 0.0523
_refine_ls_R_factor_gt 0.0410
_refine_ls_shift/su_max 0.000
_refine_ls_shift/su_mean 0.000
_refine_ls_structure_factor_coef Fsqd
_refine_ls_weighting_details 'calc w=1/[\s^2^(Fo^2^)+(0.0598P)^2^+0.5113P] where P=(Fo^2^+2Fc^2^)/3'
_refine_ls_weighting_scheme calc
_refine_ls_wR_factor_gt 0.1122
_refine_ls_wR_factor_ref 0.1180
_reflns_number_gt 1837
_reflns_number_total 2326
_reflns_threshold_expression >2sigma(I)
_cod_data_source_file jo8b02343_si_002.cif
_cod_data_source_block 1
_cod_depositor_comments
;
The following automatic conversions were performed:

data item '_symmetry_cell_setting' value 'Monoclinic' was changed to
'monoclinic' in accordance with the
/home/data/users/saulius/crontab/automatic-downloads/current/ACS/lib/dictionaries/cif_core.dic
dictionary named 'cif_core.dic' version 2.4.2 last updated on
2011-04-26.

Automatic conversion script
Id: cif_fix_values 6909 2019-04-08 15:41:33Z antanas 
;
_cod_original_sg_symbol_H-M 'C2/c  '
_cod_database_code 4034869

loop_
_symmetry_equiv_pos_as_xyz
'x, y, z'
'-x, y, -z+1/2'
'x+1/2, y+1/2, z'
'-x+1/2, y+1/2, -z+1/2'
'-x, -y, -z'
'x, -y, z-1/2'
'-x+1/2, -y+1/2, -z'
'x+1/2, -y+1/2, z-1/2'

loop_
_atom_site_label
_atom_site_type_symbol
_atom_site_fract_x
_atom_site_fract_y
_atom_site_fract_z
_atom_site_U_iso_or_equiv
_atom_site_adp_type
_atom_site_occupancy
_atom_site_symmetry_multiplicity
_atom_site_calc_flag
_atom_site_refinement_flags
C1 C 0.34660(6) 0.40108(15) 0.19660(9) 0.0481(3) Uani 1 1 d .
C2 C 0.28890(6) 0.32838(15) 0.20420(9) 0.0496(3) Uani 1 1 d .
C3 C 0.34654(7) 0.47779(16) 0.11395(10) 0.0522(4) Uani 1 1 d .
C4 C 0.40803(7) 0.54177(17) 0.10082(10) 0.0564(4) Uani 1 1 d .
C5 C 0.40199(7) 0.39635(18) 0.27144(10) 0.0576(4) Uani 1 1 d .
H5A H 0.4397 0.4444 0.2669 0.069 Uiso 1 1 calc R
C6 C 0.42302(6) 0.71592(16) 0.11384(9) 0.0488(3) Uani 1 1 d .
C7 C 0.23223(7) 0.33572(18) 0.13025(10) 0.0584(4) Uani 1 1 d .
C8 C 0.29099(7) 0.4852(2) 0.04539(11) 0.0655(4) Uani 1 1 d .
H8A H 0.2904 0.5384 -0.0080 0.079 Uiso 1 1 calc R
C9 C 0.29124(8) 0.25034(19) 0.28711(11) 0.0640(4) Uani 1 1 d .
H9A H 0.2545 0.1998 0.2935 0.077 Uiso 1 1 calc R
O1 O 0.44452(6) 0.44959(14) 0.07940(11) 0.0989(5) Uani 1 1 d .
C11 C 0.47913(7) 0.7746(2) 0.09939(11) 0.0645(4) Uani 1 1 d .
H11A H 0.5070 0.7051 0.0818 0.077 Uiso 1 1 calc R
C12 C 0.38251(7) 0.82124(18) 0.14034(10) 0.0591(4) Uani 1 1 d .
H12A H 0.3447 0.7828 0.1500 0.071 Uiso 1 1 calc R
C13 C 0.40156(8) 0.3230(2) 0.35024(11) 0.0683(4) Uani 1 1 d .
H13A H 0.4385 0.3230 0.3994 0.082 Uiso 1 1 calc R
C14 C 0.23430(7) 0.4137(2) 0.05391(11) 0.0680(4) Uani 1 1 d .
H14A H 0.1970 0.4202 0.0056 0.082 Uiso 1 1 calc R
C15 C 0.45252(10) 1.0395(2) 0.13749(14) 0.0882(6) Uani 1 1 d .
H15A H 0.4625 1.1488 0.1450 0.106 Uiso 1 1 calc R
C16 C 0.39752(9) 0.9828(2) 0.15263(13) 0.0764(5) Uani 1 1 d .
H16A H 0.3702 1.0528 0.1712 0.092 Uiso 1 1 calc R
C17 C 0.34588(9) 0.2479(2) 0.35724(12) 0.0724(5) Uani 1 1 d .
H17A H 0.3461 0.1953 0.4107 0.087 Uiso 1 1 calc R
C18 C 0.17021(8) 0.2591(3) 0.13548(13) 0.0863(6) Uani 1 1 d .
H18A H 0.1373 0.2760 0.0793 0.129 Uiso 1 1 calc R
H18B H 0.1572 0.3071 0.1841 0.129 Uiso 1 1 calc R
H18C H 0.1767 0.1454 0.1463 0.129 Uiso 1 1 calc R
C19 C 0.49328(9) 0.9364(2) 0.11120(14) 0.0837(5) Uani 1 1 d .
H19A H 0.5308 0.9761 0.1013 0.100 Uiso 1 1 calc R

loop_
_atom_site_aniso_label
_atom_site_aniso_U_11
_atom_site_aniso_U_22
_atom_site_aniso_U_33
_atom_site_aniso_U_23
_atom_site_aniso_U_13
_atom_site_aniso_U_12
C1 0.0523(8) 0.0351(7) 0.0631(8) -0.0044(6) 0.0264(7) 0.0032(6)
C2 0.0529(8) 0.0390(7) 0.0644(8) -0.0067(6) 0.0289(7) 0.0002(6)
C3 0.0557(8) 0.0409(7) 0.0666(9) -0.0001(6) 0.0284(7) 0.0000(6)
C4 0.0575(8) 0.0479(8) 0.0716(10) 0.0062(7) 0.0311(7) 0.0036(7)
C5 0.0506(8) 0.0534(8) 0.0722(10) -0.0019(7) 0.0230(7) 0.0020(6)
C6 0.0512(8) 0.0491(8) 0.0465(7) 0.0041(6) 0.0147(6) -0.0019(6)
C7 0.0544(8) 0.0568(9) 0.0705(9) -0.0102(7) 0.0284(7) -0.0044(7)
C8 0.0645(9) 0.0699(10) 0.0656(10) 0.0102(8) 0.0244(8) 0.0010(8)
C9 0.0691(10) 0.0568(9) 0.0790(11) 0.0025(7) 0.0417(9) -0.0027(7)
O1 0.0888(9) 0.0548(7) 0.1826(15) -0.0035(8) 0.0860(10) 0.0036(6)
C11 0.0578(9) 0.0627(10) 0.0759(10) 0.0019(8) 0.0238(7) -0.0080(7)
C12 0.0609(9) 0.0544(9) 0.0638(9) -0.0021(7) 0.0207(7) -0.0001(7)
C13 0.0648(10) 0.0736(11) 0.0667(10) 0.0036(8) 0.0193(8) 0.0099(8)
C14 0.0548(9) 0.0795(11) 0.0675(10) -0.0060(8) 0.0141(7) -0.0018(8)
C15 0.0935(13) 0.0529(10) 0.1120(16) -0.0071(10) 0.0193(12) -0.0164(10)
C16 0.0816(11) 0.0550(10) 0.0900(12) -0.0143(8) 0.0206(9) 0.0022(9)
C17 0.0827(12) 0.0729(11) 0.0690(11) 0.0135(8) 0.0335(9) 0.0087(9)
C18 0.0600(10) 0.1050(15) 0.1007(14) -0.0157(11) 0.0341(10) -0.0217(9)
C19 0.0736(11) 0.0689(12) 0.1098(15) -0.0013(10) 0.0280(10) -0.0247(9)

loop_
_atom_type_symbol
_atom_type_description
_atom_type_scat_dispersion_real
_atom_type_scat_dispersion_imag
_atom_type_scat_source
C C 0.0033 0.0016 'International Tables Vol C Tables 4.2.6.8 and 6.1.1.4'
H H 0.0000 0.0000 'International Tables Vol C Tables 4.2.6.8 and 6.1.1.4'
O O 0.0106 0.0060 'International Tables Vol C Tables 4.2.6.8 and 6.1.1.4'

loop_
_geom_angle_atom_site_label_1
_geom_angle_atom_site_label_2
_geom_angle_atom_site_label_3
_geom_angle
C5 C1 C3 121.81(13)
C5 C1 C2 119.01(13)
C3 C1 C2 119.18(13)
C7 C2 C9 122.80(13)
C7 C2 C1 119.72(13)
C9 C2 C1 117.48(13)
C8 C3 C1 119.31(13)
C8 C3 C4 120.24(13)
C1 C3 C4 120.36(12)
O1 C4 C6 121.09(13)
O1 C4 C3 119.23(13)
C6 C4 C3 119.68(12)
C13 C5 C1 121.40(14)
C12 C6 C11 119.19(14)
C12 C6 C4 121.53(12)
C11 C6 C4 119.29(13)
C14 C7 C2 118.79(13)
C14 C7 C18 119.93(15)
C2 C7 C18 121.28(14)
C3 C8 C14 120.92(14)
C17 C9 C2 121.42(14)
C19 C11 C6 119.57(16)
C16 C12 C6 120.65(15)
C5 C13 C17 119.86(15)
C7 C14 C8 122.04(14)
C16 C15 C19 120.32(16)
C15 C16 C12 119.71(17)
C9 C17 C13 120.79(15)
C15 C19 C11 120.56(16)

loop_
_geom_bond_atom_site_label_1
_geom_bond_atom_site_label_2
_geom_bond_distance
C1 C5 1.406(2)
C1 C3 1.422(2)
C1 C2 1.4230(18)
C2 C7 1.417(2)
C2 C9 1.419(2)
C3 C8 1.356(2)
C3 C4 1.5012(19)
C4 O1 1.2115(17)
C4 C6 1.480(2)
C5 C13 1.360(2)
C6 C12 1.3803(19)
C6 C11 1.3860(19)
C7 C14 1.353(2)
C7 C18 1.510(2)
C8 C14 1.404(2)
C9 C17 1.355(2)
C11 C19 1.376(2)
C12 C16 1.378(2)
C13 C17 1.389(2)
C15 C16 1.363(3)
C15 C19 1.371(3)

loop_
_cod_changelog_entry_id
_cod_changelog_entry_author
_cod_changelog_entry_date
_cod_changelog_entry_text
1 'Vaitkus, Antanas' 2022-06-28T18:20:00+03:00
;
 Removed the '_chemical_name_systematic' data item that had an incorrect value.
;
